data_7712762
loop_
_publ_author_name
'Werner, Luis'
'Hock, Andreas'
'Luz, Christian'
'Riethmann, Melanie'
'Radius, Udo'

_publ_section_title
;
 Subvalent Group 13 Molecules by Carbene-induced Hydrogen Abstraction
;
_journal_name_full 'Dalton Transactions'
_journal_paper_doi 10.1039/D3DT00765K
_journal_year 2023
_chemical_formula_moiety 'C37 H60 Al N3'
_chemical_formula_sum 'C37 H60 Al N3'
_chemical_formula_weight 573.86
_space_group_crystal_system monoclinic
_space_group_IT_number 14
_space_group_name_Hall '-P 2yn'
_space_group_name_H-M_alt 'P 1 21/n 1'
_atom_sites_solution_hydrogens mixed
_atom_sites_solution_primary dual
_atom_sites_solution_secondary difmap
_audit_creation_method SHELXL-2018/3
_audit_update_record
;
2023-03-13 deposited with the CCDC.	2023-04-10 downloaded from the CCDC.
;
_cell_angle_alpha 90
_cell_angle_beta 97.8790(10)
_cell_angle_gamma 90
_cell_formula_units_Z 4
_cell_length_a 11.06950(10)
_cell_length_b 14.4129(2)
_cell_length_c 22.1211(2)
_cell_measurement_reflns_used 16326
_cell_measurement_temperature 100.01(10)
_cell_measurement_theta_max 76.0900
_cell_measurement_theta_min 3.6830
_cell_volume 3495.96(7)
_computing_cell_refinement 'CrysAlisPro 1.171.40.53 (Rigaku OD, 2019)'
_computing_data_collection 'CrysAlisPro 1.171.40.53 (Rigaku OD, 2019)'
_computing_data_reduction 'CrysAlisPro 1.171.40.53 (Rigaku OD, 2019)'
_computing_molecular_graphics 'ShelXLe (Huebschle et all, 2011)'
_computing_publication_material 'SHELXL-2014/6 (Sheldrick, 2014)'
_computing_structure_refinement 'SHELXL-2018/3 (Sheldrick, 2018)'
_computing_structure_solution 'SHELXT 2014/5 (Sheldrick, 2014)'
_diffrn_ambient_temperature 100.01(10)
_diffrn_measured_fraction_theta_full 1.000
_diffrn_measured_fraction_theta_max 0.984
_diffrn_measurement_device 'four-circle diffractometer'
_diffrn_measurement_device_type 'XtaLAB Synergy, Dualflex, HyPix'
_diffrn_measurement_method '\f and \w scans'
_diffrn_radiation_type CuK\a
_diffrn_radiation_wavelength 1.54184
_diffrn_reflns_av_R_equivalents 0.0492
_diffrn_reflns_av_unetI/netI 0.0347
_diffrn_reflns_Laue_measured_fraction_full 1.000
_diffrn_reflns_Laue_measured_fraction_max 0.984
_diffrn_reflns_limit_h_max 14
_diffrn_reflns_limit_h_min -14
_diffrn_reflns_limit_k_max 18
_diffrn_reflns_limit_k_min -17
_diffrn_reflns_limit_l_max 23
_diffrn_reflns_limit_l_min -27
_diffrn_reflns_number 36590
_diffrn_reflns_point_group_measured_fraction_full 1.000
_diffrn_reflns_point_group_measured_fraction_max 0.984
_diffrn_reflns_theta_full 72.000
_diffrn_reflns_theta_max 77.469
_diffrn_reflns_theta_min 3.671
_diffrn_source 'micro-focus sealed X-ray tube'
_diffrn_source_type 'PhotonJet (Cu) X-ray Source'
_exptl_absorpt_coefficient_mu 0.698
_exptl_absorpt_correction_T_max 1.00000
_exptl_absorpt_correction_T_min 0.75878
_exptl_absorpt_correction_type multi-scan
_exptl_absorpt_process_details
;
CrysAlisPro 1.171.40.57a (Rigaku Oxford Diffraction, 2019)
Empirical absorption correction using spherical harmonics,
 implemented in SCALE3 ABSPACK scaling algorithm.
;
_exptl_crystal_colour colourless
_exptl_crystal_density_diffrn 1.090
_exptl_crystal_description block
_exptl_crystal_F_000 1264
_exptl_crystal_size_max 0.175
_exptl_crystal_size_mid 0.113
_exptl_crystal_size_min 0.105
_refine_diff_density_max 0.376
_refine_diff_density_min -0.253
_refine_diff_density_rms 0.046
_refine_ls_extinction_method none
_refine_ls_goodness_of_fit_ref 1.026
_refine_ls_hydrogen_treatment mixed
_refine_ls_matrix_type full
_refine_ls_number_parameters 391
_refine_ls_number_reflns 7295
_refine_ls_number_restraints 0
_refine_ls_restrained_S_all 1.026
_refine_ls_R_factor_all 0.0512
_refine_ls_R_factor_gt 0.0451
_refine_ls_shift/su_max 0.001
_refine_ls_shift/su_mean 0.000
_refine_ls_structure_factor_coef Fsqd
_refine_ls_weighting_details 'w=1/[\s^2^(Fo^2^)+(0.0676P)^2^+1.1321P] where P=(Fo^2^+2Fc^2^)/3'
_refine_ls_weighting_scheme calc
_refine_ls_wR_factor_gt 0.1174
_refine_ls_wR_factor_ref 0.1220
_reflns_Friedel_coverage 0.000
_reflns_number_gt 6426
_reflns_number_total 7295
_reflns_threshold_expression 'I > 2\s(I)'
_cod_data_source_file d3dt00765k2.cif
_cod_data_source_block compound_14
_cod_original_sg_symbol_H-M 'P 21/n'
_cod_database_code 7712762
_shelx_shelxl_version_number 2018/3
_shelx_space_group_comment
;
The symmetry employed for this shelxl refinement is uniquely defined
by the following loop, which should always be used as a source of
symmetry information in preference to the above space-group names.
They are only intended as comments.
;

loop_
_space_group_symop_operation_xyz
'x, y, z'
'-x+1/2, y+1/2, -z+1/2'
'-x, -y, -z'
'x-1/2, -y-1/2, z-1/2'

loop_
_atom_site_label
_atom_site_type_symbol
_atom_site_fract_x
_atom_site_fract_y
_atom_site_fract_z
_atom_site_U_iso_or_equiv
_atom_site_adp_type
_atom_site_occupancy
_atom_site_site_symmetry_order
_atom_site_calc_flag
_atom_site_refinement_flags_posn
_atom_site_refinement_flags_adp
_atom_site_refinement_flags_occupancy
_atom_site_disorder_assembly
_atom_site_disorder_group
Al1 Al 0.71823(3) 0.69741(3) 0.57992(2) 0.02027(11) Uani 1 1 d . . . . .
H1 H 0.8021(16) 0.6130(12) 0.5705(8) 0.031(4) Uiso 1 1 d . . . . .
N8 N 0.74802(10) 0.72761(7) 0.45255(5) 0.0210(2) Uani 1 1 d . . . . .
N23 N 0.48629(10) 0.67812(8) 0.64510(5) 0.0229(2) Uani 1 1 d . . . . .
N26 N 0.61233(10) 0.56838(8) 0.67018(5) 0.0241(2) Uani 1 1 d . . . . .
C27 C 0.59519(12) 0.64444(9) 0.63390(6) 0.0225(3) Uani 1 1 d . . . . .
C36 C 0.71390(12) 0.85032(10) 0.66104(6) 0.0249(3) Uani 1 1 d . . . . .
C2 C 0.84716(12) 0.78925(9) 0.44722(6) 0.0216(3) Uani 1 1 d . . . . .
C35 C 0.81250(12) 0.79590(9) 0.63997(6) 0.0236(3) Uani 1 1 d . . . . .
C12 C 0.65477(11) 0.74950(9) 0.49490(6) 0.0205(2) Uani 1 1 d . . . . .
H12 H 0.651358 0.818544 0.498791 0.025 Uiso 1 1 calc R U . . .
C25 C 0.51709(13) 0.55565(10) 0.70415(6) 0.0269(3) Uani 1 1 d . . . . .
C34 C 0.85510(12) 0.73407(10) 0.69154(6) 0.0274(3) Uani 1 1 d . . . . .
C7 C 0.96810(12) 0.75434(9) 0.45834(6) 0.0242(3) Uani 1 1 d . . . . .
C17 C 0.70426(13) 0.92699(10) 0.41162(6) 0.0274(3) Uani 1 1 d . . . . .
H17 H 0.641750 0.877146 0.412697 0.033 Uiso 1 1 calc R U . . .
C3 C 0.82961(13) 0.88369(9) 0.42989(6) 0.0258(3) Uani 1 1 d . . . . .
C11 C 0.52847(12) 0.71703(10) 0.45937(6) 0.0242(3) Uani 1 1 d . . . . .
C28 C 0.42926(12) 0.76218(10) 0.61857(6) 0.0265(3) Uani 1 1 d . . . . .
H28A H 0.482667 0.791294 0.592208 0.040 Uiso 1 1 calc R U . . .
H28B H 0.415660 0.805286 0.651230 0.040 Uiso 1 1 calc R U . . .
H28C H 0.350952 0.746670 0.594386 0.040 Uiso 1 1 calc R U . . .
C20 C 0.99805(12) 0.65397(9) 0.47547(6) 0.0262(3) Uani 1 1 d . . . . .
H20 H 0.920829 0.622141 0.482358 0.031 Uiso 1 1 calc R U . . .
C24 C 0.43638(13) 0.62475(10) 0.68774(6) 0.0269(3) Uani 1 1 d . . . . .
C32 C 0.69123(13) 0.81601(10) 0.71637(6) 0.0273(3) Uani 1 1 d . . . . .
C33 C 0.77867(13) 0.74372(11) 0.73520(6) 0.0295(3) Uani 1 1 d . . . . .
C9 C 0.69273(12) 0.67180(9) 0.39942(6) 0.0243(3) Uani 1 1 d . . . . .
C10 C 0.55732(12) 0.69700(10) 0.39424(6) 0.0268(3) Uani 1 1 d . . . . .
H10A H 0.506571 0.644964 0.375898 0.032 Uiso 1 1 calc R U . . .
H10B H 0.539863 0.752429 0.368075 0.032 Uiso 1 1 calc R U . . .
C39 C 0.90529(13) 0.84495(10) 0.60595(6) 0.0268(3) Uani 1 1 d . . . . .
H39A H 0.959680 0.798885 0.591387 0.040 Uiso 1 1 calc R U . . .
H39B H 0.953324 0.888481 0.633566 0.040 Uiso 1 1 calc R U . . .
H39C H 0.862390 0.878965 0.571083 0.040 Uiso 1 1 calc R U . . .
C16 C 0.47686(13) 0.62902(10) 0.48562(6) 0.0299(3) Uani 1 1 d . . . . .
H16A H 0.539845 0.580800 0.490730 0.045 Uiso 1 1 calc R U . . .
H16B H 0.406511 0.606910 0.457579 0.045 Uiso 1 1 calc R U . . .
H16C H 0.451320 0.643263 0.525301 0.045 Uiso 1 1 calc R U . . .
C29 C 0.71907(13) 0.50778(10) 0.67601(7) 0.0305(3) Uani 1 1 d . . . . .
H29A H 0.769307 0.523124 0.644204 0.046 Uiso 1 1 calc R U . . .
H29B H 0.692535 0.442984 0.671481 0.046 Uiso 1 1 calc R U . . .
H29C H 0.766978 0.516571 0.716253 0.046 Uiso 1 1 calc R U . . .
C14 C 0.43136(13) 0.79338(11) 0.45680(6) 0.0302(3) Uani 1 1 d . . . . .
H14A H 0.417084 0.809097 0.498333 0.045 Uiso 1 1 calc R U . . .
H14B H 0.355247 0.771236 0.433381 0.045 Uiso 1 1 calc R U . . .
H14C H 0.459715 0.848586 0.437030 0.045 Uiso 1 1 calc R U . . .
C6 C 1.06555(13) 0.81362(10) 0.45283(7) 0.0321(3) Uani 1 1 d . . . . .
H6 H 1.146247 0.789671 0.459256 0.038 Uiso 1 1 calc R U . . .
C40 C 0.65652(13) 0.93331(10) 0.62771(7) 0.0296(3) Uani 1 1 d . . . . .
H40A H 0.718384 0.981530 0.626017 0.044 Uiso 1 1 calc R U . . .
H40B H 0.591322 0.957291 0.649200 0.044 Uiso 1 1 calc R U . . .
H40C H 0.622364 0.915334 0.586140 0.044 Uiso 1 1 calc R U . . .
C4 C 0.93043(14) 0.94052(10) 0.42736(7) 0.0348(3) Uani 1 1 d . . . . .
H4 H 0.918156 1.004411 0.417905 0.042 Uiso 1 1 calc R U . . .
C13 C 0.74250(14) 0.69713(11) 0.34022(6) 0.0315(3) Uani 1 1 d . . . . .
H13A H 0.724605 0.762416 0.330366 0.047 Uiso 1 1 calc R U . . .
H13B H 0.703799 0.657840 0.306919 0.047 Uiso 1 1 calc R U . . .
H13C H 0.830931 0.687320 0.345534 0.047 Uiso 1 1 calc R U . . .
C19 C 0.67759(14) 1.00349(10) 0.45600(7) 0.0319(3) Uani 1 1 d . . . . .
H19A H 0.687745 0.978741 0.497652 0.048 Uiso 1 1 calc R U . . .
H19B H 0.593670 1.025468 0.445022 0.048 Uiso 1 1 calc R U . . .
H19C H 0.734280 1.055190 0.453721 0.048 Uiso 1 1 calc R U . . .
C5 C 1.04777(14) 0.90628(11) 0.43826(8) 0.0384(4) Uani 1 1 d . . . . .
H5 H 1.115492 0.945904 0.435772 0.046 Uiso 1 1 calc R U . . .
C22 C 1.08913(14) 0.64551(11) 0.53388(7) 0.0355(3) Uani 1 1 d . . . . .
H22A H 1.167694 0.671847 0.526962 0.053 Uiso 1 1 calc R U . . .
H22B H 1.099880 0.579944 0.545075 0.053 Uiso 1 1 calc R U . . .
H22C H 1.058109 0.679310 0.566978 0.053 Uiso 1 1 calc R U . . .
C37 C 0.59126(14) 0.84283(12) 0.75268(7) 0.0345(3) Uani 1 1 d . . . . .
H37A H 0.549765 0.898462 0.734808 0.052 Uiso 1 1 calc R U . . .
H37B H 0.626386 0.855648 0.794956 0.052 Uiso 1 1 calc R U . . .
H37C H 0.532495 0.791842 0.751917 0.052 Uiso 1 1 calc R U . . .
C21 C 1.05106(14) 0.60269(11) 0.42419(7) 0.0334(3) Uani 1 1 d . . . . .
H21A H 0.992919 0.605539 0.386610 0.050 Uiso 1 1 calc R U . . .
H21B H 1.066244 0.537720 0.435913 0.050 Uiso 1 1 calc R U . . .
H21C H 1.127847 0.632101 0.417339 0.050 Uiso 1 1 calc R U . . .
C15 C 0.71375(14) 0.56750(10) 0.41155(7) 0.0318(3) Uani 1 1 d . . . . .
H15A H 0.797615 0.551384 0.406163 0.048 Uiso 1 1 calc R U . . .
H15B H 0.656672 0.531643 0.382804 0.048 Uiso 1 1 calc R U . . .
H15C H 0.700329 0.553053 0.453406 0.048 Uiso 1 1 calc R U . . .
C41 C 0.96737(14) 0.67499(12) 0.69505(7) 0.0363(3) Uani 1 1 d . . . . .
H41A H 0.960013 0.632743 0.660029 0.055 Uiso 1 1 calc R U . . .
H41B H 0.976456 0.638854 0.732930 0.055 Uiso 1 1 calc R U . . .
H41C H 1.039001 0.714779 0.694496 0.055 Uiso 1 1 calc R U . . .
C30 C 0.51626(15) 0.47939(11) 0.74993(7) 0.0359(3) Uani 1 1 d . . . . .
H30A H 0.518866 0.419278 0.729451 0.054 Uiso 1 1 calc R U . . .
H30B H 0.441759 0.483469 0.769147 0.054 Uiso 1 1 calc R U . . .
H30C H 0.587626 0.485461 0.781206 0.054 Uiso 1 1 calc R U . . .
C38 C 0.77845(16) 0.68942(13) 0.79310(7) 0.0391(4) Uani 1 1 d . . . . .
H38A H 0.703800 0.652218 0.790408 0.059 Uiso 1 1 calc R U . . .
H38B H 0.781791 0.732257 0.827690 0.059 Uiso 1 1 calc R U . . .
H38C H 0.849631 0.648323 0.798992 0.059 Uiso 1 1 calc R U . . .
C18 C 0.69024(17) 0.96651(12) 0.34645(7) 0.0410(4) Uani 1 1 d . . . . .
H18A H 0.748667 1.017165 0.344565 0.062 Uiso 1 1 calc R U . . .
H18B H 0.607119 0.990113 0.335380 0.062 Uiso 1 1 calc R U . . .
H18C H 0.705991 0.917444 0.317873 0.062 Uiso 1 1 calc R U . . .
C31 C 0.31465(15) 0.64500(13) 0.70579(8) 0.0388(4) Uani 1 1 d . . . . .
H31A H 0.316453 0.705803 0.725725 0.058 Uiso 1 1 calc R U . . .
H31B H 0.294016 0.597159 0.734148 0.058 Uiso 1 1 calc R U . . .
H31C H 0.253202 0.645397 0.669408 0.058 Uiso 1 1 calc R U . . .

loop_
_atom_site_aniso_label
_atom_site_aniso_U_11
_atom_site_aniso_U_22
_atom_site_aniso_U_33
_atom_site_aniso_U_23
_atom_site_aniso_U_13
_atom_site_aniso_U_12
Al1 0.01971(19) 0.01981(19) 0.02166(19) 0.00139(13) 0.00422(14) 0.00024(13)
N8 0.0213(5) 0.0206(5) 0.0220(5) -0.0019(4) 0.0065(4) -0.0006(4)
N23 0.0226(5) 0.0249(5) 0.0217(5) -0.0002(4) 0.0050(4) -0.0018(4)
N26 0.0249(5) 0.0238(6) 0.0234(5) 0.0028(4) 0.0032(4) -0.0019(4)
C27 0.0225(6) 0.0236(6) 0.0213(6) -0.0003(5) 0.0030(5) -0.0020(5)
C36 0.0252(6) 0.0253(6) 0.0245(6) -0.0047(5) 0.0051(5) -0.0036(5)
C2 0.0236(6) 0.0203(6) 0.0220(6) -0.0008(5) 0.0071(5) 0.0000(5)
C35 0.0222(6) 0.0260(6) 0.0229(6) -0.0014(5) 0.0039(5) -0.0030(5)
C12 0.0199(6) 0.0204(6) 0.0218(6) 0.0003(5) 0.0053(5) 0.0020(4)
C25 0.0300(7) 0.0289(7) 0.0224(6) -0.0001(5) 0.0052(5) -0.0072(5)
C34 0.0236(6) 0.0318(7) 0.0255(7) 0.0005(5) -0.0013(5) -0.0046(5)
C7 0.0248(6) 0.0221(6) 0.0270(6) -0.0001(5) 0.0085(5) 0.0015(5)
C17 0.0324(7) 0.0231(6) 0.0288(7) 0.0056(5) 0.0113(5) 0.0059(5)
C3 0.0290(7) 0.0222(6) 0.0285(7) 0.0021(5) 0.0116(5) 0.0026(5)
C11 0.0216(6) 0.0288(7) 0.0226(6) -0.0012(5) 0.0040(5) 0.0005(5)
C28 0.0259(7) 0.0277(7) 0.0263(7) -0.0005(5) 0.0050(5) 0.0025(5)
C20 0.0236(6) 0.0223(6) 0.0340(7) 0.0016(5) 0.0084(5) 0.0030(5)
C24 0.0288(7) 0.0306(7) 0.0222(6) -0.0009(5) 0.0069(5) -0.0055(5)
C32 0.0285(7) 0.0301(7) 0.0236(6) -0.0057(5) 0.0052(5) -0.0080(5)
C33 0.0296(7) 0.0352(8) 0.0227(6) 0.0005(5) -0.0003(5) -0.0091(6)
C9 0.0251(6) 0.0237(6) 0.0242(6) -0.0042(5) 0.0042(5) 0.0004(5)
C10 0.0250(7) 0.0321(7) 0.0232(6) -0.0027(5) 0.0037(5) -0.0001(5)
C39 0.0273(7) 0.0266(7) 0.0279(7) -0.0031(5) 0.0088(5) -0.0045(5)
C16 0.0281(7) 0.0337(7) 0.0284(7) -0.0033(6) 0.0051(5) -0.0085(6)
C29 0.0299(7) 0.0269(7) 0.0345(7) 0.0066(6) 0.0038(6) 0.0023(6)
C14 0.0241(7) 0.0422(8) 0.0245(7) 0.0007(6) 0.0039(5) 0.0071(6)
C6 0.0234(7) 0.0293(7) 0.0454(8) 0.0007(6) 0.0115(6) 0.0004(5)
C40 0.0322(7) 0.0248(7) 0.0336(7) -0.0030(6) 0.0108(6) 0.0007(5)
C4 0.0369(8) 0.0210(7) 0.0496(9) 0.0046(6) 0.0177(7) 0.0001(6)
C13 0.0313(7) 0.0384(8) 0.0261(7) -0.0057(6) 0.0087(6) 0.0009(6)
C19 0.0359(8) 0.0253(7) 0.0364(8) 0.0030(6) 0.0113(6) 0.0080(6)
C5 0.0313(8) 0.0283(8) 0.0589(10) 0.0018(7) 0.0173(7) -0.0069(6)
C22 0.0310(8) 0.0365(8) 0.0393(8) 0.0031(6) 0.0054(6) 0.0091(6)
C37 0.0360(8) 0.0409(8) 0.0288(7) -0.0093(6) 0.0121(6) -0.0099(6)
C21 0.0312(7) 0.0291(7) 0.0420(8) -0.0027(6) 0.0127(6) 0.0049(6)
C15 0.0319(7) 0.0249(7) 0.0386(8) -0.0077(6) 0.0043(6) -0.0005(6)
C41 0.0258(7) 0.0445(9) 0.0369(8) 0.0088(7) -0.0021(6) 0.0015(6)
C30 0.0436(9) 0.0351(8) 0.0299(7) 0.0083(6) 0.0076(6) -0.0073(7)
C38 0.0416(9) 0.0505(10) 0.0239(7) 0.0051(6) -0.0002(6) -0.0126(7)
C18 0.0534(10) 0.0383(9) 0.0345(8) 0.0131(7) 0.0174(7) 0.0159(7)
C31 0.0357(8) 0.0466(9) 0.0382(8) 0.0024(7) 0.0192(6) -0.0016(7)

loop_
_atom_type_symbol
_atom_type_description
_atom_type_scat_dispersion_real
_atom_type_scat_dispersion_imag
_atom_type_scat_source
C C 0.0181 0.0091 'International Tables Vol C Tables 4.2.6.8 and 6.1.1.4'
H H 0.0000 0.0000 'International Tables Vol C Tables 4.2.6.8 and 6.1.1.4'
Al Al 0.2130 0.2455 'International Tables Vol C Tables 4.2.6.8 and 6.1.1.4'
N N 0.0311 0.0180 'International Tables Vol C Tables 4.2.6.8 and 6.1.1.4'

loop_
_geom_angle_atom_site_label_1
_geom_angle_atom_site_label_2
_geom_angle_atom_site_label_3
_geom_angle
_geom_angle_site_symmetry_1
_geom_angle_site_symmetry_3
_geom_angle_publ_flag
C12 Al1 C27 119.43(5) . . ?
C12 Al1 C35 113.94(5) . . ?
C27 Al1 C35 101.03(5) . . ?
C12 Al1 H1 107.3(6) . . ?
C27 Al1 H1 103.9(6) . . ?
C35 Al1 H1 110.8(6) . . ?
C2 N8 C9 120.61(10) . . ?
C2 N8 C12 121.07(10) . . ?
C9 N8 C12 111.06(10) . . ?
C27 N23 C24 111.89(11) . . ?
C27 N23 C28 125.03(11) . . ?
C24 N23 C28 123.02(11) . . ?
C27 N26 C25 111.84(11) . . ?
C27 N26 C29 125.55(11) . . ?
C25 N26 C29 122.56(11) . . ?
N23 C27 N26 103.74(11) . . ?
N23 C27 Al1 130.12(10) . . ?
N26 C27 Al1 126.01(10) . . ?
C32 C36 C35 108.92(12) . . ?
C32 C36 C40 127.43(13) . . ?
C35 C36 C40 123.52(12) . . ?
C7 C2 C3 118.51(12) . . ?
C7 C2 N8 118.81(11) . . ?
C3 C2 N8 122.67(12) . . ?
C36 C35 C34 104.47(11) . . ?
C36 C35 C39 119.18(12) . . ?
C34 C35 C39 119.74(12) . . ?
C36 C35 Al1 103.47(9) . . ?
C34 C35 Al1 99.09(9) . . ?
C39 C35 Al1 107.94(9) . . ?
N8 C12 C11 105.18(9) . . ?
N8 C12 Al1 108.19(8) . . ?
C11 C12 Al1 121.02(9) . . ?
N8 C12 H12 107.3 . . ?
C11 C12 H12 107.3 . . ?
Al1 C12 H12 107.3 . . ?
C24 C25 N26 106.25(12) . . ?
C24 C25 C30 131.08(13) . . ?
N26 C25 C30 122.64(13) . . ?
C33 C34 C35 108.68(12) . . ?
C33 C34 C41 127.30(13) . . ?
C35 C34 C41 123.96(12) . . ?
C6 C7 C2 119.35(12) . . ?
C6 C7 C20 117.38(12) . . ?
C2 C7 C20 123.27(12) . . ?
C3 C17 C19 111.91(12) . . ?
C3 C17 C18 111.79(11) . . ?
C19 C17 C18 109.31(12) . . ?
C3 C17 H17 107.9 . . ?
C19 C17 H17 107.9 . . ?
C18 C17 H17 107.9 . . ?
C4 C3 C2 119.61(13) . . ?
C4 C3 C17 117.02(12) . . ?
C2 C3 C17 123.35(12) . . ?
C14 C11 C16 108.12(11) . . ?
C14 C11 C10 109.45(11) . . ?
C16 C11 C10 109.45(11) . . ?
C14 C11 C12 111.98(11) . . ?
C16 C11 C12 113.97(11) . . ?
C10 C11 C12 103.75(10) . . ?
N23 C28 H28A 109.5 . . ?
N23 C28 H28B 109.5 . . ?
H28A C28 H28B 109.5 . . ?
N23 C28 H28C 109.5 . . ?
H28A C28 H28C 109.5 . . ?
H28B C28 H28C 109.5 . . ?
C7 C20 C22 112.46(12) . . ?
C7 C20 C21 111.46(11) . . ?
C22 C20 C21 108.11(12) . . ?
C7 C20 H20 108.2 . . ?
C22 C20 H20 108.2 . . ?
C21 C20 H20 108.2 . . ?
C25 C24 N23 106.26(12) . . ?
C25 C24 C31 131.45(13) . . ?
N23 C24 C31 122.24(13) . . ?
C36 C32 C33 108.64(12) . . ?
C36 C32 C37 128.34(14) . . ?
C33 C32 C37 122.98(13) . . ?
C34 C33 C32 108.83(12) . . ?
C34 C33 C38 128.27(15) . . ?
C32 C33 C38 122.89(14) . . ?
N8 C9 C10 102.93(10) . . ?
N8 C9 C13 112.93(11) . . ?
C10 C9 C13 110.03(11) . . ?
N8 C9 C15 110.79(11) . . ?
C10 C9 C15 111.57(12) . . ?
C13 C9 C15 108.55(11) . . ?
C9 C10 C11 107.45(11) . . ?
C9 C10 H10A 110.2 . . ?
C11 C10 H10A 110.2 . . ?
C9 C10 H10B 110.2 . . ?
C11 C10 H10B 110.2 . . ?
H10A C10 H10B 108.5 . . ?
C35 C39 H39A 109.5 . . ?
C35 C39 H39B 109.5 . . ?
H39A C39 H39B 109.5 . . ?
C35 C39 H39C 109.5 . . ?
H39A C39 H39C 109.5 . . ?
H39B C39 H39C 109.5 . . ?
C11 C16 H16A 109.5 . . ?
C11 C16 H16B 109.5 . . ?
H16A C16 H16B 109.5 . . ?
C11 C16 H16C 109.5 . . ?
H16A C16 H16C 109.5 . . ?
H16B C16 H16C 109.5 . . ?
N26 C29 H29A 109.5 . . ?
N26 C29 H29B 109.5 . . ?
H29A C29 H29B 109.5 . . ?
N26 C29 H29C 109.5 . . ?
H29A C29 H29C 109.5 . . ?
H29B C29 H29C 109.5 . . ?
C11 C14 H14A 109.5 . . ?
C11 C14 H14B 109.5 . . ?
H14A C14 H14B 109.5 . . ?
C11 C14 H14C 109.5 . . ?
H14A C14 H14C 109.5 . . ?
H14B C14 H14C 109.5 . . ?
C5 C6 C7 121.70(14) . . ?
C5 C6 H6 119.1 . . ?
C7 C6 H6 119.1 . . ?
C36 C40 H40A 109.5 . . ?
C36 C40 H40B 109.5 . . ?
H40A C40 H40B 109.5 . . ?
C36 C40 H40C 109.5 . . ?
H40A C40 H40C 109.5 . . ?
H40B C40 H40C 109.5 . . ?
C5 C4 C3 121.57(14) . . ?
C5 C4 H4 119.2 . . ?
C3 C4 H4 119.2 . . ?
C9 C13 H13A 109.5 . . ?
C9 C13 H13B 109.5 . . ?
H13A C13 H13B 109.5 . . ?
C9 C13 H13C 109.5 . . ?
H13A C13 H13C 109.5 . . ?
H13B C13 H13C 109.5 . . ?
C17 C19 H19A 109.5 . . ?
C17 C19 H19B 109.5 . . ?
H19A C19 H19B 109.5 . . ?
C17 C19 H19C 109.5 . . ?
H19A C19 H19C 109.5 . . ?
H19B C19 H19C 109.5 . . ?
C4 C5 C6 119.15(14) . . ?
C4 C5 H5 120.4 . . ?
C6 C5 H5 120.4 . . ?
C20 C22 H22A 109.5 . . ?
C20 C22 H22B 109.5 . . ?
H22A C22 H22B 109.5 . . ?
C20 C22 H22C 109.5 . . ?
H22A C22 H22C 109.5 . . ?
H22B C22 H22C 109.5 . . ?
C32 C37 H37A 109.5 . . ?
C32 C37 H37B 109.5 . . ?
H37A C37 H37B 109.5 . . ?
C32 C37 H37C 109.5 . . ?
H37A C37 H37C 109.5 . . ?
H37B C37 H37C 109.5 . . ?
C20 C21 H21A 109.5 . . ?
C20 C21 H21B 109.5 . . ?
H21A C21 H21B 109.5 . . ?
C20 C21 H21C 109.5 . . ?
H21A C21 H21C 109.5 . . ?
H21B C21 H21C 109.5 . . ?
C9 C15 H15A 109.5 . . ?
C9 C15 H15B 109.5 . . ?
H15A C15 H15B 109.5 . . ?
C9 C15 H15C 109.5 . . ?
H15A C15 H15C 109.5 . . ?
H15B C15 H15C 109.5 . . ?
C34 C41 H41A 109.5 . . ?
C34 C41 H41B 109.5 . . ?
H41A C41 H41B 109.5 . . ?
C34 C41 H41C 109.5 . . ?
H41A C41 H41C 109.5 . . ?
H41B C41 H41C 109.5 . . ?
C25 C30 H30A 109.5 . . ?
C25 C30 H30B 109.5 . . ?
H30A C30 H30B 109.5 . . ?
C25 C30 H30C 109.5 . . ?
H30A C30 H30C 109.5 . . ?
H30B C30 H30C 109.5 . . ?
C33 C38 H38A 109.5 . . ?
C33 C38 H38B 109.5 . . ?
H38A C38 H38B 109.5 . . ?
C33 C38 H38C 109.5 . . ?
H38A C38 H38C 109.5 . . ?
H38B C38 H38C 109.5 . . ?
C17 C18 H18A 109.5 . . ?
C17 C18 H18B 109.5 . . ?
H18A C18 H18B 109.5 . . ?
C17 C18 H18C 109.5 . . ?
H18A C18 H18C 109.5 . . ?
H18B C18 H18C 109.5 . . ?
C24 C31 H31A 109.5 . . ?
C24 C31 H31B 109.5 . . ?
H31A C31 H31B 109.5 . . ?
C24 C31 H31C 109.5 . . ?
H31A C31 H31C 109.5 . . ?
H31B C31 H31C 109.5 . . ?

loop_
_geom_bond_atom_site_label_1
_geom_bond_atom_site_label_2
_geom_bond_distance
_geom_bond_site_symmetry_2
_geom_bond_publ_flag
Al1 C12 2.0572(13) . ?
Al1 C27 2.0760(13) . ?
Al1 C35 2.1187(14) . ?
Al1 H1 1.562(18) . ?
N8 C2 1.4293(16) . ?
N8 C9 1.4851(16) . ?
N8 C12 1.5192(15) . ?
N23 C27 1.3534(17) . ?
N23 C24 1.3892(17) . ?
N23 C28 1.4523(18) . ?
N26 C27 1.3564(17) . ?
N26 C25 1.3882(17) . ?
N26 C29 1.4607(18) . ?
C36 C32 1.3747(19) . ?
C36 C35 1.4707(18) . ?
C36 C40 1.500(2) . ?
C2 C7 1.4198(18) . ?
C2 C3 1.4202(18) . ?
C35 C34 1.4732(19) . ?
C35 C39 1.5273(18) . ?
C12 C11 1.5780(18) . ?
C12 H12 1.0000 . ?
C25 C24 1.354(2) . ?
C25 C30 1.4955(19) . ?
C34 C33 1.376(2) . ?
C34 C41 1.500(2) . ?
C7 C6 1.3944(19) . ?
C7 C20 1.5205(18) . ?
C17 C3 1.5246(19) . ?
C17 C19 1.5316(19) . ?
C17 C18 1.538(2) . ?
C17 H17 1.0000 . ?
C3 C4 1.392(2) . ?
C11 C14 1.5339(19) . ?
C11 C16 1.5375(19) . ?
C11 C10 1.5449(18) . ?
C28 H28A 0.9800 . ?
C28 H28B 0.9800 . ?
C28 H28C 0.9800 . ?
C20 C22 1.531(2) . ?
C20 C21 1.5363(19) . ?
C20 H20 1.0000 . ?
C24 C31 1.486(2) . ?
C32 C33 1.444(2) . ?
C32 C37 1.504(2) . ?
C33 C38 1.501(2) . ?
C9 C10 1.5313(19) . ?
C9 C13 1.5328(19) . ?
C9 C15 1.5392(19) . ?
C10 H10A 0.9900 . ?
C10 H10B 0.9900 . ?
C39 H39A 0.9800 . ?
C39 H39B 0.9800 . ?
C39 H39C 0.9800 . ?
C16 H16A 0.9800 . ?
C16 H16B 0.9800 . ?
C16 H16C 0.9800 . ?
C29 H29A 0.9800 . ?
C29 H29B 0.9800 . ?
C29 H29C 0.9800 . ?
C14 H14A 0.9800 . ?
C14 H14B 0.9800 . ?
C14 H14C 0.9800 . ?
C6 C5 1.382(2) . ?
C6 H6 0.9500 . ?
C40 H40A 0.9800 . ?
C40 H40B 0.9800 . ?
C40 H40C 0.9800 . ?
C4 C5 1.379(2) . ?
C4 H4 0.9500 . ?
C13 H13A 0.9800 . ?
C13 H13B 0.9800 . ?
C13 H13C 0.9800 . ?
C19 H19A 0.9800 . ?
C19 H19B 0.9800 . ?
C19 H19C 0.9800 . ?
C5 H5 0.9500 . ?
C22 H22A 0.9800 . ?
C22 H22B 0.9800 . ?
C22 H22C 0.9800 . ?
C37 H37A 0.9800 . ?
C37 H37B 0.9800 . ?
C37 H37C 0.9800 . ?
C21 H21A 0.9800 . ?
C21 H21B 0.9800 . ?
C21 H21C 0.9800 . ?
C15 H15A 0.9800 . ?
C15 H15B 0.9800 . ?
C15 H15C 0.9800 . ?
C41 H41A 0.9800 . ?
C41 H41B 0.9800 . ?
C41 H41C 0.9800 . ?
C30 H30A 0.9800 . ?
C30 H30B 0.9800 . ?
C30 H30C 0.9800 . ?
C38 H38A 0.9800 . ?
C38 H38B 0.9800 . ?
C38 H38C 0.9800 . ?
C18 H18A 0.9800 . ?
C18 H18B 0.9800 . ?
C18 H18C 0.9800 . ?
C31 H31A 0.9800 . ?
C31 H31B 0.9800 . ?
C31 H31C 0.9800 . ?

loop_
_geom_torsion_atom_site_label_1
_geom_torsion_atom_site_label_2
_geom_torsion_atom_site_label_3
_geom_torsion_atom_site_label_4
_geom_torsion
_geom_torsion_site_symmetry_1
_geom_torsion_site_symmetry_2
_geom_torsion_site_symmetry_3
_geom_torsion_site_symmetry_4
_geom_torsion_publ_flag
C24 N23 C27 N26 0.35(15) . . . . ?
C28 N23 C27 N26 177.58(12) . . . . ?
C24 N23 C27 Al1 -175.51(10) . . . . ?
C28 N23 C27 Al1 1.72(19) . . . . ?
C25 N26 C27 N23 -1.01(14) . . . . ?
C29 N26 C27 N23 -178.57(12) . . . . ?
C25 N26 C27 Al1 175.08(9) . . . . ?
C29 N26 C27 Al1 -2.48(19) . . . . ?
C9 N8 C2 C7 -88.20(15) . . . . ?
C12 N8 C2 C7 124.26(12) . . . . ?
C9 N8 C2 C3 90.34(15) . . . . ?
C12 N8 C2 C3 -57.21(17) . . . . ?
C32 C36 C35 C34 -6.57(15) . . . . ?
C40 C36 C35 C34 169.65(12) . . . . ?
C32 C36 C35 C39 -143.53(13) . . . . ?
C40 C36 C35 C39 32.69(19) . . . . ?
C32 C36 C35 Al1 96.70(11) . . . . ?
C40 C36 C35 Al1 -87.07(13) . . . . ?
C2 N8 C12 C11 141.39(11) . . . . ?
C9 N8 C12 C11 -8.95(13) . . . . ?
C2 N8 C12 Al1 -87.98(12) . . . . ?
C9 N8 C12 Al1 121.68(9) . . . . ?
C27 N26 C25 C24 1.30(15) . . . . ?
C29 N26 C25 C24 178.94(12) . . . . ?
C27 N26 C25 C30 -177.08(13) . . . . ?
C29 N26 C25 C30 0.6(2) . . . . ?
C36 C35 C34 C33 6.70(15) . . . . ?
C39 C35 C34 C33 143.37(13) . . . . ?
Al1 C35 C34 C33 -99.85(11) . . . . ?
C36 C35 C34 C41 -170.65(13) . . . . ?
C39 C35 C34 C41 -34.0(2) . . . . ?
Al1 C35 C34 C41 82.80(14) . . . . ?
C3 C2 C7 C6 0.91(19) . . . . ?
N8 C2 C7 C6 179.51(12) . . . . ?
C3 C2 C7 C20 -178.32(12) . . . . ?
N8 C2 C7 C20 0.28(19) . . . . ?
C7 C2 C3 C4 -3.35(19) . . . . ?
N8 C2 C3 C4 178.11(12) . . . . ?
C7 C2 C3 C17 174.72(12) . . . . ?
N8 C2 C3 C17 -3.8(2) . . . . ?
C19 C17 C3 C4 -65.62(16) . . . . ?
C18 C17 C3 C4 57.39(18) . . . . ?
C19 C17 C3 C2 116.27(14) . . . . ?
C18 C17 C3 C2 -120.73(15) . . . . ?
N8 C12 C11 C14 -128.74(11) . . . . ?
Al1 C12 C11 C14 108.53(11) . . . . ?
N8 C12 C11 C16 108.13(12) . . . . ?
Al1 C12 C11 C16 -14.60(15) . . . . ?
N8 C12 C11 C10 -10.82(13) . . . . ?
Al1 C12 C11 C10 -133.54(10) . . . . ?
C6 C7 C20 C22 54.11(17) . . . . ?
C2 C7 C20 C22 -126.64(14) . . . . ?
C6 C7 C20 C21 -67.49(17) . . . . ?
C2 C7 C20 C21 111.76(14) . . . . ?
N26 C25 C24 N23 -1.00(15) . . . . ?
C30 C25 C24 N23 177.19(14) . . . . ?
N26 C25 C24 C31 176.43(15) . . . . ?
C30 C25 C24 C31 -5.4(3) . . . . ?
C27 N23 C24 C25 0.42(16) . . . . ?
C28 N23 C24 C25 -176.87(12) . . . . ?
C27 N23 C24 C31 -177.30(13) . . . . ?
C28 N23 C24 C31 5.4(2) . . . . ?
C35 C36 C32 C33 4.11(15) . . . . ?
C40 C36 C32 C33 -171.93(13) . . . . ?
C35 C36 C32 C37 -173.58(13) . . . . ?
C40 C36 C32 C37 10.4(2) . . . . ?
C35 C34 C33 C32 -4.47(16) . . . . ?
C41 C34 C33 C32 172.78(14) . . . . ?
C35 C34 C33 C38 174.15(14) . . . . ?
C41 C34 C33 C38 -8.6(3) . . . . ?
C36 C32 C33 C34 0.24(16) . . . . ?
C37 C32 C33 C34 178.08(13) . . . . ?
C36 C32 C33 C38 -178.48(13) . . . . ?
C37 C32 C33 C38 -0.6(2) . . . . ?
C2 N8 C9 C10 -125.51(12) . . . . ?
C12 N8 C9 C10 24.98(13) . . . . ?
C2 N8 C9 C13 -6.91(17) . . . . ?
C12 N8 C9 C13 143.58(11) . . . . ?
C2 N8 C9 C15 115.10(13) . . . . ?
C12 N8 C9 C15 -94.41(12) . . . . ?
N8 C9 C10 C11 -31.73(14) . . . . ?
C13 C9 C10 C11 -152.34(12) . . . . ?
C15 C9 C10 C11 87.12(13) . . . . ?
C14 C11 C10 C9 146.13(12) . . . . ?
C16 C11 C10 C9 -95.54(13) . . . . ?
C12 C11 C10 C9 26.46(14) . . . . ?
C2 C7 C6 C5 1.6(2) . . . . ?
C20 C7 C6 C5 -179.10(14) . . . . ?
C2 C3 C4 C5 3.4(2) . . . . ?
C17 C3 C4 C5 -174.79(14) . . . . ?
C3 C4 C5 C6 -0.9(3) . . . . ?
C7 C6 C5 C4 -1.7(3) . . . . ?
